data_1569882
loop_
_publ_author_name
'Hirako, Naohiro'
'Yasui, Takeshi'
'Yamamoto, Yoshihiko'

_publ_section_title
;
 Rh(iii)-catalyzed highly site- and regio-selective alkenyl C-H
 activation/annulation of 4-amino-2-quinolones with alkynes <i>via</i>
 reversible alkyne insertion.
;
_journal_issue 39
_journal_name_full 'Chemical science'
_journal_page_first 10971
_journal_page_last 10978
_journal_paper_doi 10.1039/d3sc03987k
_journal_volume 14
_journal_year 2023
_chemical_formula_moiety 'C37 H37 N2 O2 Rh'
_chemical_formula_sum 'C37 H37 N2 O2 Rh'
_chemical_formula_weight 644.62
_space_group_crystal_system orthorhombic
_space_group_IT_number 61
_space_group_name_Hall '-P 2ac 2ab'
_space_group_name_H-M_alt 'P b c a'
_atom_sites_solution_hydrogens geom
_atom_sites_solution_primary direct
_atom_sites_solution_secondary difmap
_audit_update_record
;
2023-06-30 deposited with the CCDC.	2023-09-13 downloaded from the CCDC.
;
_cell_angle_alpha 90.0000
_cell_angle_beta 90.0000
_cell_angle_gamma 90.0000
_cell_formula_units_Z 8
_cell_length_a 17.6227(4)
_cell_length_b 18.3009(4)
_cell_length_c 18.5577(4)
_cell_measurement_reflns_used 41880
_cell_measurement_temperature 123
_cell_measurement_theta_max 68.23
_cell_measurement_theta_min 3.39
_cell_volume 5985.1(2)
_computing_cell_refinement 'RAPID AUTO'
_computing_data_collection 'RAPID AUTO (Rigaku, ????)'
_computing_data_reduction 'RAPID AUTO'
_computing_molecular_graphics 'CrystalStructure 4.3'
_computing_publication_material 'CrystalStructure 4.3 (Rigaku, 2019)'
_computing_structure_refinement 'SHELXL97 (Sheldrick, 2008)'
_computing_structure_solution 'SIR92 (Altomare, et al., 1994)'
_diffrn_ambient_temperature 123
_diffrn_detector_area_resol_mean 10.000
_diffrn_measured_fraction_theta_full 0.998
_diffrn_measured_fraction_theta_max 0.998
_diffrn_measurement_device_type 'Rigaku R-AXIS RAPID'
_diffrn_measurement_method \w
_diffrn_radiation_type 'Cu K\a'
_diffrn_radiation_wavelength 1.54187
_diffrn_reflns_av_R_equivalents 0.0759
_diffrn_reflns_av_unetI/netI 0.0411
_diffrn_reflns_Laue_measured_fraction_full 0.000
_diffrn_reflns_Laue_measured_fraction_max 0.000
_diffrn_reflns_limit_h_max 20
_diffrn_reflns_limit_h_min -21
_diffrn_reflns_limit_k_max 22
_diffrn_reflns_limit_k_min -22
_diffrn_reflns_limit_l_max 22
_diffrn_reflns_limit_l_min -21
_diffrn_reflns_number 63038
_diffrn_reflns_point_group_measured_fraction_full 0.000
_diffrn_reflns_point_group_measured_fraction_max 0.000
_diffrn_reflns_theta_full 68.240
_diffrn_reflns_theta_max 68.240
_diffrn_reflns_theta_min 4.220
_diffrn_standards_number 0
_exptl_absorpt_coefficient_mu 4.893
_exptl_absorpt_correction_T_max 0.613
_exptl_absorpt_correction_T_min 0.369
_exptl_absorpt_correction_type multi-scan
_exptl_absorpt_process_details 'ABSCOR (Rigaku, 1995)'
_exptl_crystal_colour red
_exptl_crystal_density_diffrn 1.431
_exptl_crystal_density_method 'not measured'
_exptl_crystal_description block
_exptl_crystal_F_000 2672.00
_exptl_crystal_size_max 0.300
_exptl_crystal_size_mid 0.100
_exptl_crystal_size_min 0.100
_refine_diff_density_max 0.98
_refine_diff_density_min -0.37
_refine_ls_extinction_method none
_refine_ls_goodness_of_fit_ref 1.115
_refine_ls_hydrogen_treatment constr
_refine_ls_number_parameters 379
_refine_ls_number_reflns 5468
_refine_ls_number_restraints 0
_refine_ls_R_factor_all 0.0632
_refine_ls_R_factor_gt 0.0511
_refine_ls_shift/su_max 0.002
_refine_ls_structure_factor_coef Fsqd
_refine_ls_weighting_details 'w = 1/[\s^2^(Fo^2^)+(0.0564P)^2^+6.3402P] where P=(Fo^2^+2Fc^2^)/3'
_refine_ls_weighting_scheme calc
_refine_ls_wR_factor_gt 0.1171
_refine_ls_wR_factor_ref 0.1233
_reflns_number_gt 4628
_reflns_number_total 5468
_reflns_threshold_expression F^2^>2.0\s(F^2^)
_cod_data_source_file d3sc03987k2.cif
_cod_data_source_block NH-1031
_cod_depositor_comments 'Adding full bibliography for 1569877--1569882.cif.'
_cod_database_code 1569882

loop_
_space_group_symop_id
_space_group_symop_operation_xyz
1 +X,+Y,+Z
2 1/2+X,1/2-Y,-Z
3 -X,1/2+Y,1/2-Z
4 1/2-X,-Y,1/2+Z
5 -X,-Y,-Z
6 -1/2-X,-1/2+Y,+Z
7 +X,-1/2-Y,-1/2+Z
8 -1/2+X,+Y,-1/2-Z

loop_
_atom_site_label
_atom_site_type_symbol
_atom_site_fract_x
_atom_site_fract_y
_atom_site_fract_z
_atom_site_U_iso_or_equiv
_atom_site_adp_type
_atom_site_occupancy
_atom_site_symmetry_multiplicity
_atom_site_calc_flag
_atom_site_refinement_flags
_atom_site_disorder_assembly
_atom_site_disorder_group
Rh1 Rh 0.398029(16) 0.267540(15) 0.549314(16) 0.03279(12) Uani 1 1 d . . .
O2 O 0.29215(15) 0.20991(15) 0.51862(16) 0.0398(7) Uani 1 1 d . . .
O3 O 0.53198(17) 0.06961(17) 0.27844(17) 0.0547(8) Uani 1 1 d . . .
N5 N 0.56160(19) 0.18937(19) 0.29589(18) 0.0418(8) Uani 1 1 d . . .
N43 N 0.39367(17) 0.20840(19) 0.45215(17) 0.0337(8) Uani 1 1 d . . .
C6 C 0.4813(2) 0.2658(2) 0.3697(2) 0.0341(9) Uani 1 1 d . . .
C7 C 0.3571(2) 0.3501(2) 0.4859(2) 0.0331(9) Uani 1 1 d . . .
C8 C 0.4607(2) 0.1334(2) 0.3656(2) 0.0384(9) Uani 1 1 d . . .
C9 C 0.3356(2) 0.4009(2) 0.3637(2) 0.0346(9) Uani 1 1 d . . .
C10 C 0.2951(2) 0.3955(2) 0.5160(2) 0.0365(9) Uani 1 1 d . . .
C11 C 0.3826(2) 0.3609(2) 0.4186(2) 0.0334(9) Uani 1 1 d . . .
C12 C 0.4841(3) 0.3281(2) 0.6029(2) 0.0447(11) Uani 1 1 d . . .
C13 C 0.4077(2) 0.2496(3) 0.6658(3) 0.0454(11) Uani 1 1 d . . .
C14 C 0.4414(2) 0.2004(2) 0.3925(2) 0.0342(9) Uani 1 1 d . . .
C15 C 0.5184(2) 0.1278(2) 0.3092(2) 0.0432(10) Uani 1 1 d . . .
C16 C 0.3627(2) 0.4508(2) 0.3131(2) 0.0404(10) Uani 1 1 d . . .
H16 H 0.4153 0.4623 0.3123 0.048 Uiso 1 1 calc R . .
C17 C 0.2580(2) 0.3832(2) 0.3597(2) 0.0373(9) Uani 1 1 d . . .
H17 H 0.2380 0.3475 0.3917 0.045 Uiso 1 1 calc R . .
C18 C 0.4641(2) 0.2066(2) 0.6334(2) 0.0410(10) Uani 1 1 d . . .
C19 C 0.2383(3) 0.4670(2) 0.2630(2) 0.0471(11) Uani 1 1 d . . .
H19 H 0.2053 0.4901 0.2296 0.057 Uiso 1 1 calc R . .
C20 C 0.4605(2) 0.3372(2) 0.3923(2) 0.0344(9) Uani 1 1 d . . .
C21 C 0.4193(3) 0.3240(2) 0.6485(2) 0.0469(11) Uani 1 1 d . . .
C22 C 0.5978(2) 0.3146(3) 0.3190(3) 0.0489(11) Uani 1 1 d . . .
H22 H 0.6431 0.3080 0.2920 0.059 Uiso 1 1 calc R . .
C23 C 0.3144(3) 0.4840(2) 0.2638(2) 0.0481(11) Uani 1 1 d . . .
H23 H 0.3341 0.5186 0.2305 0.058 Uiso 1 1 calc R . .
C24 C 0.2106(2) 0.4161(2) 0.3111(2) 0.0431(10) Uani 1 1 d . . .
H24 H 0.1582 0.4039 0.3106 0.052 Uiso 1 1 calc R . .
C25 C 0.2295(2) 0.3665(3) 0.5473(2) 0.0454(11) Uani 1 1 d . . .
H25 H 0.2231 0.3150 0.5505 0.054 Uiso 1 1 calc R . .
C26 C 0.5103(2) 0.2549(2) 0.5916(3) 0.0431(10) Uani 1 1 d . . .
C27 C 0.2737(2) 0.1579(2) 0.3996(2) 0.0442(10) Uani 1 1 d . . .
H27A H 0.2632 0.1068 0.4117 0.053 Uiso 1 1 calc R . .
H27B H 0.3010 0.1602 0.3537 0.053 Uiso 1 1 calc R . .
H27C H 0.2257 0.1847 0.3955 0.053 Uiso 1 1 calc R . .
C28 C 0.3214(2) 0.1916(2) 0.4579(2) 0.0368(9) Uani 1 1 d . . .
C29 C 0.3039(3) 0.4719(2) 0.5169(2) 0.0442(10) Uani 1 1 d . . .
H29 H 0.3487 0.4929 0.4974 0.053 Uiso 1 1 calc R . .
C30 C 0.4306(3) 0.0627(2) 0.3936(3) 0.0505(12) Uani 1 1 d . . .
H30A H 0.4056 0.0710 0.4401 0.061 Uiso 1 1 calc R . .
H30B H 0.4726 0.0281 0.3999 0.061 Uiso 1 1 calc R . .
H30C H 0.3939 0.0426 0.3593 0.061 Uiso 1 1 calc R . .
C31 C 0.5128(2) 0.3928(2) 0.3833(2) 0.0415(10) Uani 1 1 d . . .
H31 H 0.5012 0.4402 0.4010 0.050 Uiso 1 1 calc R . .
C32 C 0.5821(2) 0.3812(2) 0.3492(3) 0.0493(12) Uani 1 1 d . . .
H32 H 0.6184 0.4195 0.3468 0.059 Uiso 1 1 calc R . .
C33 C 0.5475(2) 0.2567(2) 0.3281(2) 0.0399(10) Uani 1 1 d . . .
C34 C 0.6247(3) 0.1821(3) 0.2450(3) 0.0533(12) Uani 1 1 d . . .
H34A H 0.6242 0.2234 0.2114 0.064 Uiso 1 1 calc R . .
H34B H 0.6193 0.1363 0.2181 0.064 Uiso 1 1 calc R . .
H34C H 0.6728 0.1818 0.2716 0.064 Uiso 1 1 calc R . .
C35 C 0.2486(3) 0.5172(3) 0.5457(2) 0.0571(14) Uani 1 1 d . . .
H35 H 0.2558 0.5687 0.5464 0.069 Uiso 1 1 calc R . .
C36 C 0.5765(3) 0.2323(3) 0.5457(3) 0.0650(16) Uani 1 1 d . . .
H36A H 0.6222 0.2290 0.5756 0.078 Uiso 1 1 calc R . .
H36B H 0.5845 0.2686 0.5076 0.078 Uiso 1 1 calc R . .
H36C H 0.5661 0.1846 0.5239 0.078 Uiso 1 1 calc R . .
C37 C 0.1828(3) 0.4869(3) 0.5735(3) 0.0642(15) Uani 1 1 d . . .
H37 H 0.1442 0.5177 0.5924 0.077 Uiso 1 1 calc R . .
C38 C 0.3759(3) 0.3886(3) 0.6783(3) 0.0742(17) Uani 1 1 d . . .
H38A H 0.4010 0.4064 0.7220 0.089 Uiso 1 1 calc R . .
H38B H 0.3240 0.3736 0.6898 0.089 Uiso 1 1 calc R . .
H38C H 0.3747 0.4278 0.6422 0.089 Uiso 1 1 calc R . .
C39 C 0.1734(3) 0.4130(3) 0.5739(3) 0.0602(14) Uani 1 1 d . . .
H39 H 0.1277 0.3928 0.5925 0.072 Uiso 1 1 calc R . .
C40 C 0.5214(3) 0.3973(3) 0.5769(3) 0.0740(17) Uani 1 1 d . . .
H40A H 0.4860 0.4242 0.5459 0.089 Uiso 1 1 calc R . .
H40B H 0.5672 0.3851 0.5496 0.089 Uiso 1 1 calc R . .
H40C H 0.5350 0.4278 0.6184 0.089 Uiso 1 1 calc R . .
C41 C 0.3422(3) 0.2221(3) 0.7100(3) 0.0660(15) Uani 1 1 d . . .
H41A H 0.3567 0.2210 0.7610 0.079 Uiso 1 1 calc R . .
H41B H 0.3285 0.1728 0.6942 0.079 Uiso 1 1 calc R . .
H41C H 0.2986 0.2548 0.7037 0.079 Uiso 1 1 calc R . .
C42 C 0.4759(3) 0.1258(2) 0.6424(3) 0.0652(15) Uani 1 1 d . . .
H42A H 0.4982 0.1056 0.5983 0.078 Uiso 1 1 calc R . .
H42B H 0.4270 0.1021 0.6516 0.078 Uiso 1 1 calc R . .
H42C H 0.5102 0.1169 0.6830 0.078 Uiso 1 1 calc R . .

loop_
_atom_site_aniso_label
_atom_site_aniso_U_11
_atom_site_aniso_U_22
_atom_site_aniso_U_33
_atom_site_aniso_U_23
_atom_site_aniso_U_13
_atom_site_aniso_U_12
Rh1 0.03274(18) 0.03140(18) 0.0342(2) 0.00025(12) -0.00037(13) 0.00123(12)
O2 0.0373(15) 0.0411(15) 0.0411(17) 0.0000(13) 0.0039(13) -0.0065(12)
O3 0.0491(18) 0.0547(19) 0.060(2) -0.0196(16) 0.0007(16) 0.0111(15)
N5 0.0327(18) 0.051(2) 0.041(2) -0.0040(17) 0.0029(16) 0.0100(16)
N43 0.0347(18) 0.0314(17) 0.035(2) -0.0019(14) -0.0001(15) -0.0016(13)
C6 0.0279(19) 0.041(2) 0.034(2) 0.0001(17) -0.0032(17) 0.0022(16)
C7 0.031(2) 0.0323(19) 0.036(2) 0.0015(17) -0.0033(18) -0.0006(16)
C8 0.039(2) 0.039(2) 0.037(2) -0.0050(18) -0.0061(18) 0.0061(18)
C9 0.040(2) 0.0325(19) 0.031(2) -0.0035(17) 0.0031(18) 0.0010(17)
C10 0.038(2) 0.042(2) 0.030(2) 0.0028(18) -0.0012(18) 0.0067(18)
C11 0.032(2) 0.0285(19) 0.040(2) -0.0027(18) 0.0018(18) -0.0022(16)
C12 0.055(3) 0.039(2) 0.041(3) 0.0032(19) -0.020(2) -0.010(2)
C13 0.041(2) 0.062(3) 0.033(3) 0.008(2) -0.0054(19) 0.004(2)
C14 0.029(2) 0.039(2) 0.034(2) -0.0036(18) -0.0048(17) 0.0033(17)
C15 0.038(2) 0.049(2) 0.042(3) -0.011(2) -0.0070(19) 0.014(2)
C16 0.042(2) 0.038(2) 0.040(3) 0.0007(19) 0.000(2) -0.0035(18)
C17 0.038(2) 0.043(2) 0.031(2) -0.0043(18) 0.0037(18) -0.0028(18)
C18 0.045(2) 0.034(2) 0.044(3) 0.0023(19) -0.015(2) 0.0003(19)
C19 0.054(3) 0.046(2) 0.042(3) 0.002(2) -0.012(2) 0.007(2)
C20 0.0299(19) 0.042(2) 0.031(2) 0.0015(18) 0.0003(17) -0.0009(17)
C21 0.059(3) 0.050(3) 0.032(2) -0.006(2) -0.014(2) 0.016(2)
C22 0.031(2) 0.064(3) 0.051(3) 0.005(2) 0.008(2) 0.004(2)
C23 0.060(3) 0.042(2) 0.042(3) 0.004(2) -0.005(2) -0.005(2)
C24 0.038(2) 0.048(2) 0.043(3) -0.003(2) -0.001(2) 0.0061(19)
C25 0.044(2) 0.054(3) 0.038(3) 0.001(2) 0.004(2) 0.007(2)
C26 0.031(2) 0.054(3) 0.045(3) -0.010(2) -0.006(2) -0.0025(19)
C27 0.040(2) 0.046(2) 0.047(3) 0.000(2) -0.001(2) -0.0028(19)
C28 0.038(2) 0.030(2) 0.042(3) 0.0020(17) 0.0032(19) -0.0013(17)
C29 0.050(3) 0.046(2) 0.037(2) 0.001(2) -0.002(2) 0.008(2)
C30 0.052(3) 0.035(2) 0.065(3) -0.008(2) 0.000(2) 0.006(2)
C31 0.033(2) 0.042(2) 0.049(3) 0.002(2) 0.0017(19) 0.0004(18)
C32 0.035(2) 0.047(3) 0.066(3) 0.003(2) 0.006(2) -0.0059(19)
C33 0.037(2) 0.046(2) 0.037(2) -0.0005(19) 0.0014(19) 0.0062(18)
C34 0.049(3) 0.063(3) 0.048(3) -0.007(2) 0.012(2) 0.015(2)
C35 0.083(4) 0.048(3) 0.040(3) -0.003(2) -0.007(3) 0.028(3)
C36 0.035(3) 0.099(5) 0.061(4) -0.021(3) -0.003(2) -0.001(3)
C37 0.070(4) 0.081(4) 0.042(3) -0.009(3) 0.002(3) 0.041(3)
C38 0.098(4) 0.073(4) 0.052(3) -0.023(3) -0.032(3) 0.041(3)
C39 0.046(3) 0.088(4) 0.047(3) 0.003(3) 0.008(2) 0.021(3)
C40 0.099(4) 0.055(3) 0.068(4) 0.011(3) -0.037(3) -0.030(3)
C41 0.055(3) 0.097(4) 0.046(3) 0.011(3) -0.001(2) 0.002(3)
C42 0.067(3) 0.043(3) 0.085(4) 0.003(3) -0.030(3) 0.006(2)

loop_
_atom_type_symbol
_atom_type_description
_atom_type_scat_dispersion_real
_atom_type_scat_dispersion_imag
_atom_type_scat_source
C C 0.0181 0.0091
;
International Tables for Crystallography
(Vol. C, Tables 4.2.6.8 and 6.1.1.4)
;
H H 0.0000 0.0000
;
International Tables for Crystallography
(Vol. C, Table 6.1.1.4)
;
N N 0.0311 0.0180
;
International Tables for Crystallography
(Vol. C, Tables 4.2.6.8 and 6.1.1.4)
;
O O 0.0492 0.0322
;
International Tables for Crystallography
(Vol. C, Tables 4.2.6.8 and 6.1.1.4)
;
Rh Rh 0.0927 3.6045
;
International Tables for Crystallography
(Vol. C, Tables 4.2.6.8 and 6.1.1.4)
;

loop_
_geom_angle_atom_site_label_1
_geom_angle_atom_site_label_2
_geom_angle_atom_site_label_3
_geom_angle
_geom_angle_site_symmetry_1
_geom_angle_site_symmetry_3
_geom_angle_publ_flag
C7 Rh1 N43 82.79(14) . . ?
C7 Rh1 C12 97.82(15) . . ?
N43 Rh1 C12 134.04(16) . . ?
C7 Rh1 C26 128.06(16) . . ?
N43 Rh1 C26 106.99(15) . . ?
C12 Rh1 C26 39.22(16) . . ?
C7 Rh1 C21 101.48(16) . . ?
N43 Rh1 C21 171.84(15) . . ?
C12 Rh1 C21 38.92(17) . . ?
C26 Rh1 C21 64.89(17) . . ?
C7 Rh1 C13 134.79(17) . . ?
N43 Rh1 C13 140.38(16) . . ?
C12 Rh1 C13 63.96(17) . . ?
C26 Rh1 C13 63.29(17) . . ?
C21 Rh1 C13 38.05(17) . . ?
C7 Rh1 O2 84.65(13) . . ?
N43 Rh1 O2 60.31(11) . . ?
C12 Rh1 O2 165.58(15) . . ?
C26 Rh1 O2 145.11(14) . . ?
C21 Rh1 O2 126.66(16) . . ?
C13 Rh1 O2 104.33(14) . . ?
C7 Rh1 C18 161.78(15) . . ?
N43 Rh1 C18 111.03(14) . . ?
C12 Rh1 C18 64.11(15) . . ?
C26 Rh1 C18 37.99(16) . . ?
C21 Rh1 C18 63.40(16) . . ?
C13 Rh1 C18 36.85(16) . . ?
O2 Rh1 C18 112.25(13) . . ?
C7 Rh1 C28 80.48(14) . . ?
N43 Rh1 C28 30.55(12) . . ?
C12 Rh1 C28 164.51(16) . . ?
C26 Rh1 C28 131.89(15) . . ?
C21 Rh1 C28 156.57(16) . . ?
C13 Rh1 C28 127.56(16) . . ?
O2 Rh1 C28 29.91(11) . . ?
C18 Rh1 C28 117.51(14) . . ?
C28 O2 Rh1 90.6(2) . . ?
C15 N5 C33 123.2(3) . . ?
C15 N5 C34 117.3(4) . . ?
C33 N5 C34 119.5(4) . . ?
C28 N43 C14 128.5(3) . . ?
C28 N43 Rh1 94.9(3) . . ?
C14 N43 Rh1 135.2(3) . . ?
C33 C6 C20 118.9(4) . . ?
C33 C6 C14 117.6(4) . . ?
C20 C6 C14 123.2(4) . . ?
C11 C7 C10 121.0(3) . . ?
C11 C7 Rh1 121.7(3) . . ?
C10 C7 Rh1 117.2(3) . . ?
C14 C8 C15 119.8(4) . . ?
C14 C8 C30 124.2(4) . . ?
C15 C8 C30 115.9(4) . . ?
C16 C9 C17 116.7(4) . . ?
C16 C9 C11 125.9(4) . . ?
C17 C9 C11 117.3(3) . . ?
C25 C10 C29 117.6(4) . . ?
C25 C10 C7 123.6(4) . . ?
C29 C10 C7 118.7(4) . . ?
C7 C11 C9 121.2(3) . . ?
C7 C11 C20 124.0(4) . . ?
C9 C11 C20 114.8(3) . . ?
C21 C12 C26 107.3(4) . . ?
C21 C12 C40 125.7(5) . . ?
C26 C12 C40 126.8(5) . . ?
C21 C12 Rh1 71.3(2) . . ?
C26 C12 Rh1 71.0(2) . . ?
C40 C12 Rh1 126.8(3) . . ?
C18 C13 C21 109.9(4) . . ?
C18 C13 C41 126.2(5) . . ?
C21 C13 C41 123.8(5) . . ?
C18 C13 Rh1 73.5(3) . . ?
C21 C13 Rh1 69.1(3) . . ?
C41 C13 Rh1 121.9(3) . . ?
C8 C14 N43 122.2(4) . . ?
C8 C14 C6 120.8(4) . . ?
N43 C14 C6 115.9(4) . . ?
O3 C15 N5 121.1(4) . . ?
O3 C15 C8 121.8(4) . . ?
N5 C15 C8 117.0(4) . . ?
C23 C16 C9 121.3(4) . . ?
C23 C16 H16 119.4 . . ?
C9 C16 H16 119.4 . . ?
C24 C17 C9 121.8(4) . . ?
C24 C17 H17 119.1 . . ?
C9 C17 H17 119.1 . . ?
C13 C18 C26 106.8(4) . . ?
C13 C18 C42 127.1(4) . . ?
C26 C18 C42 126.2(4) . . ?
C13 C18 Rh1 69.6(2) . . ?
C26 C18 Rh1 67.1(2) . . ?
C42 C18 Rh1 129.7(3) . . ?
C23 C19 C24 119.4(4) . . ?
C23 C19 H19 120.3 . . ?
C24 C19 H19 120.3 . . ?
C31 C20 C6 118.0(4) . . ?
C31 C20 C11 115.5(3) . . ?
C6 C20 C11 126.1(3) . . ?
C13 C21 C12 107.5(4) . . ?
C13 C21 C38 126.7(5) . . ?
C12 C21 C38 125.6(5) . . ?
C13 C21 Rh1 72.8(3) . . ?
C12 C21 Rh1 69.8(2) . . ?
C38 C21 Rh1 127.0(3) . . ?
C32 C22 C33 119.9(4) . . ?
C32 C22 H22 120.0 . . ?
C33 C22 H22 120.0 . . ?
C19 C23 C16 120.4(4) . . ?
C19 C23 H23 119.8 . . ?
C16 C23 H23 119.8 . . ?
C17 C24 C19 120.4(4) . . ?
C17 C24 H24 119.8 . . ?
C19 C24 H24 119.8 . . ?
C39 C25 C10 120.0(5) . . ?
C39 C25 H25 120.0 . . ?
C10 C25 H25 120.0 . . ?
C18 C26 C12 108.4(4) . . ?
C18 C26 C36 125.4(4) . . ?
C12 C26 C36 126.2(5) . . ?
C18 C26 Rh1 74.9(2) . . ?
C12 C26 Rh1 69.8(2) . . ?
C36 C26 Rh1 122.7(3) . . ?
C28 C27 H27A 109.5 . . ?
C28 C27 H27B 109.5 . . ?
H27A C27 H27B 109.5 . . ?
C28 C27 H27C 109.5 . . ?
H27A C27 H27C 109.5 . . ?
H27B C27 H27C 109.5 . . ?
O2 C28 N43 113.5(4) . . ?
O2 C28 C27 120.9(4) . . ?
N43 C28 C27 125.5(4) . . ?
O2 C28 Rh1 59.4(2) . . ?
N43 C28 Rh1 54.5(2) . . ?
C27 C28 Rh1 171.6(3) . . ?
C35 C29 C10 121.4(4) . . ?
C35 C29 H29 119.3 . . ?
C10 C29 H29 119.3 . . ?
C8 C30 H30A 109.5 . . ?
C8 C30 H30B 109.5 . . ?
H30A C30 H30B 109.5 . . ?
C8 C30 H30C 109.5 . . ?
H30A C30 H30C 109.5 . . ?
H30B C30 H30C 109.5 . . ?
C20 C31 C32 121.9(4) . . ?
C20 C31 H31 119.1 . . ?
C32 C31 H31 119.1 . . ?
C22 C32 C31 120.0(4) . . ?
C22 C32 H32 120.0 . . ?
C31 C32 H32 120.0 . . ?
N5 C33 C22 120.6(4) . . ?
N5 C33 C6 119.2(4) . . ?
C22 C33 C6 120.2(4) . . ?
N5 C34 H34A 109.5 . . ?
N5 C34 H34B 109.5 . . ?
H34A C34 H34B 109.5 . . ?
N5 C34 H34C 109.5 . . ?
H34A C34 H34C 109.5 . . ?
H34B C34 H34C 109.5 . . ?
C37 C35 C29 119.5(5) . . ?
C37 C35 H35 120.2 . . ?
C29 C35 H35 120.2 . . ?
C26 C36 H36A 109.5 . . ?
C26 C36 H36B 109.5 . . ?
H36A C36 H36B 109.5 . . ?
C26 C36 H36C 109.5 . . ?
H36A C36 H36C 109.5 . . ?
H36B C36 H36C 109.5 . . ?
C39 C37 C35 120.1(5) . . ?
C39 C37 H37 120.0 . . ?
C35 C37 H37 120.0 . . ?
C21 C38 H38A 109.5 . . ?
C21 C38 H38B 109.5 . . ?
H38A C38 H38B 109.5 . . ?
C21 C38 H38C 109.5 . . ?
H38A C38 H38C 109.5 . . ?
H38B C38 H38C 109.5 . . ?
C37 C39 C25 121.2(5) . . ?
C37 C39 H39 119.4 . . ?
C25 C39 H39 119.4 . . ?
C12 C40 H40A 109.5 . . ?
C12 C40 H40B 109.5 . . ?
H40A C40 H40B 109.5 . . ?
C12 C40 H40C 109.5 . . ?
H40A C40 H40C 109.5 . . ?
H40B C40 H40C 109.5 . . ?
C13 C41 H41A 109.5 . . ?
C13 C41 H41B 109.5 . . ?
H41A C41 H41B 109.5 . . ?
C13 C41 H41C 109.5 . . ?
H41A C41 H41C 109.5 . . ?
H41B C41 H41C 109.5 . . ?
C18 C42 H42A 109.5 . . ?
C18 C42 H42B 109.5 . . ?
H42A C42 H42B 109.5 . . ?
C18 C42 H42C 109.5 . . ?
H42A C42 H42C 109.5 . . ?
H42B C42 H42C 109.5 . . ?

loop_
_geom_bond_atom_site_label_1
_geom_bond_atom_site_label_2
_geom_bond_distance
_geom_bond_site_symmetry_2
_geom_bond_publ_flag
Rh1 C7 2.046(4) . ?
Rh1 N43 2.105(3) . ?
Rh1 C12 2.126(4) . ?
Rh1 C26 2.141(4) . ?
Rh1 C21 2.145(4) . ?
Rh1 C13 2.193(5) . ?
Rh1 O2 2.218(3) . ?
Rh1 C18 2.243(4) . ?
Rh1 C28 2.575(4) . ?
O2 C28 1.284(5) . ?
O3 C15 1.231(5) . ?
N5 C15 1.382(6) . ?
N5 C33 1.392(5) . ?
N5 C34 1.464(5) . ?
N43 C28 1.314(5) . ?
N43 C14 1.398(5) . ?
C6 C33 1.409(6) . ?
C6 C20 1.420(5) . ?
C6 C14 1.450(5) . ?
C7 C11 1.344(6) . ?
C7 C10 1.481(5) . ?
C8 C14 1.368(5) . ?
C8 C15 1.463(6) . ?
C8 C30 1.492(6) . ?
C9 C16 1.394(5) . ?
C9 C17 1.406(5) . ?
C9 C11 1.503(5) . ?
C10 C25 1.399(6) . ?
C10 C29 1.408(6) . ?
C11 C20 1.520(5) . ?
C12 C21 1.423(6) . ?
C12 C26 1.432(6) . ?
C12 C40 1.507(6) . ?
C13 C18 1.403(6) . ?
C13 C21 1.414(6) . ?
C13 C41 1.504(7) . ?
C16 C23 1.389(6) . ?
C16 H16 0.9500 . ?
C17 C24 1.370(6) . ?
C17 H17 0.9500 . ?
C18 C26 1.430(6) . ?
C18 C42 1.503(6) . ?
C19 C23 1.377(6) . ?
C19 C24 1.380(6) . ?
C19 H19 0.9500 . ?
C20 C31 1.383(5) . ?
C21 C38 1.513(6) . ?
C22 C32 1.369(6) . ?
C22 C33 1.393(6) . ?
C22 H22 0.9500 . ?
C23 H23 0.9500 . ?
C24 H24 0.9500 . ?
C25 C39 1.395(6) . ?
C25 H25 0.9500 . ?
C26 C36 1.504(6) . ?
C27 C28 1.502(5) . ?
C27 H27A 0.9800 . ?
C27 H27B 0.9800 . ?
C27 H27C 0.9800 . ?
C29 C35 1.387(6) . ?
C29 H29 0.9500 . ?
C30 H30A 0.9800 . ?
C30 H30B 0.9800 . ?
C30 H30C 0.9800 . ?
C31 C32 1.391(6) . ?
C31 H31 0.9500 . ?
C32 H32 0.9500 . ?
C34 H34A 0.9800 . ?
C34 H34B 0.9800 . ?
C34 H34C 0.9800 . ?
C35 C37 1.385(7) . ?
C35 H35 0.9500 . ?
C36 H36A 0.9800 . ?
C36 H36B 0.9800 . ?
C36 H36C 0.9800 . ?
C37 C39 1.363(7) . ?
C37 H37 0.9500 . ?
C38 H38A 0.9800 . ?
C38 H38B 0.9800 . ?
C38 H38C 0.9800 . ?
C39 H39 0.9500 . ?
C40 H40A 0.9800 . ?
C40 H40B 0.9800 . ?
C40 H40C 0.9800 . ?
C41 H41A 0.9800 . ?
C41 H41B 0.9800 . ?
C41 H41C 0.9800 . ?
C42 H42A 0.9800 . ?
C42 H42B 0.9800 . ?
C42 H42C 0.9800 . ?

loop_
_geom_torsion_atom_site_label_1
_geom_torsion_atom_site_label_2
_geom_torsion_atom_site_label_3
_geom_torsion_atom_site_label_4
_geom_torsion
_geom_torsion_site_symmetry_1
_geom_torsion_site_symmetry_2
_geom_torsion_site_symmetry_3
_geom_torsion_site_symmetry_4
_geom_torsion_publ_flag
C7 Rh1 O2 C28 80.2(2) . . . . ?
N43 Rh1 O2 C28 -4.5(2) . . . . ?
C12 Rh1 O2 C28 -179.2(5) . . . . ?
C26 Rh1 O2 C28 -81.3(3) . . . . ?
C21 Rh1 O2 C28 -179.5(2) . . . . ?
C13 Rh1 O2 C28 -144.9(2) . . . . ?
C18 Rh1 O2 C28 -106.8(2) . . . . ?
C7 Rh1 N43 C28 -83.5(3) . . . . ?
C12 Rh1 N43 C28 -177.4(2) . . . . ?
C26 Rh1 N43 C28 148.9(3) . . . . ?
C21 Rh1 N43 C28 154.4(10) . . . . ?
C13 Rh1 N43 C28 80.4(3) . . . . ?
O2 Rh1 N43 C28 4.5(2) . . . . ?
C18 Rh1 N43 C28 108.8(3) . . . . ?
C7 Rh1 N43 C14 83.7(4) . . . . ?
C12 Rh1 N43 C14 -10.2(5) . . . . ?
C26 Rh1 N43 C14 -43.9(4) . . . . ?
C21 Rh1 N43 C14 -38.4(13) . . . . ?
C13 Rh1 N43 C14 -112.4(4) . . . . ?
O2 Rh1 N43 C14 171.7(4) . . . . ?
C18 Rh1 N43 C14 -84.0(4) . . . . ?
C28 Rh1 N43 C14 167.2(5) . . . . ?
N43 Rh1 C7 C11 -40.3(3) . . . . ?
C12 Rh1 C7 C11 93.3(3) . . . . ?
C26 Rh1 C7 C11 65.7(4) . . . . ?
C21 Rh1 C7 C11 132.7(3) . . . . ?
C13 Rh1 C7 C11 154.1(3) . . . . ?
O2 Rh1 C7 C11 -101.0(3) . . . . ?
C18 Rh1 C7 C11 100.3(6) . . . . ?
C28 Rh1 C7 C11 -71.1(3) . . . . ?
N43 Rh1 C7 C10 136.7(3) . . . . ?
C12 Rh1 C7 C10 -89.7(3) . . . . ?
C26 Rh1 C7 C10 -117.4(3) . . . . ?
C21 Rh1 C7 C10 -50.4(3) . . . . ?
C13 Rh1 C7 C10 -28.9(4) . . . . ?
O2 Rh1 C7 C10 76.0(3) . . . . ?
C18 Rh1 C7 C10 -82.7(6) . . . . ?
C28 Rh1 C7 C10 105.9(3) . . . . ?
C11 C7 C10 C25 127.5(4) . . . . ?
Rh1 C7 C10 C25 -49.5(5) . . . . ?
C11 C7 C10 C29 -56.1(5) . . . . ?
Rh1 C7 C10 C29 126.9(3) . . . . ?
C10 C7 C11 C9 -19.6(6) . . . . ?
Rh1 C7 C11 C9 157.3(3) . . . . ?
C10 C7 C11 C20 158.0(4) . . . . ?
Rh1 C7 C11 C20 -25.2(5) . . . . ?
C16 C9 C11 C7 140.4(4) . . . . ?
C17 C9 C11 C7 -43.8(5) . . . . ?
C16 C9 C11 C20 -37.3(5) . . . . ?
C17 C9 C11 C20 138.4(4) . . . . ?
C7 Rh1 C12 C21 98.6(3) . . . . ?
N43 Rh1 C12 C21 -173.9(2) . . . . ?
C26 Rh1 C12 C21 -116.7(4) . . . . ?
C13 Rh1 C12 C21 -37.8(2) . . . . ?
O2 Rh1 C12 C21 -0.3(7) . . . . ?
C18 Rh1 C12 C21 -79.0(3) . . . . ?
C28 Rh1 C12 C21 -178.8(5) . . . . ?
C7 Rh1 C12 C26 -144.7(3) . . . . ?
N43 Rh1 C12 C26 -57.2(3) . . . . ?
C21 Rh1 C12 C26 116.7(4) . . . . ?
C13 Rh1 C12 C26 78.9(3) . . . . ?
O2 Rh1 C12 C26 116.4(6) . . . . ?
C18 Rh1 C12 C26 37.7(3) . . . . ?
C28 Rh1 C12 C26 -62.1(6) . . . . ?
C7 Rh1 C12 C40 -22.4(5) . . . . ?
N43 Rh1 C12 C40 65.1(5) . . . . ?
C26 Rh1 C12 C40 122.2(6) . . . . ?
C21 Rh1 C12 C40 -121.1(6) . . . . ?
C13 Rh1 C12 C40 -158.9(5) . . . . ?
O2 Rh1 C12 C40 -121.4(6) . . . . ?
C18 Rh1 C12 C40 160.0(5) . . . . ?
C28 Rh1 C12 C40 60.1(8) . . . . ?
C7 Rh1 C13 C18 -155.1(2) . . . . ?
N43 Rh1 C13 C18 47.7(4) . . . . ?
C12 Rh1 C13 C18 -80.9(3) . . . . ?
C26 Rh1 C13 C18 -36.9(2) . . . . ?
C21 Rh1 C13 C18 -119.6(4) . . . . ?
O2 Rh1 C13 C18 108.1(2) . . . . ?
C28 Rh1 C13 C18 86.9(3) . . . . ?
C7 Rh1 C13 C21 -35.6(3) . . . . ?
N43 Rh1 C13 C21 167.2(2) . . . . ?
C12 Rh1 C13 C21 38.7(3) . . . . ?
C26 Rh1 C13 C21 82.7(3) . . . . ?
O2 Rh1 C13 C21 -132.3(3) . . . . ?
C18 Rh1 C13 C21 119.6(4) . . . . ?
C28 Rh1 C13 C21 -153.6(2) . . . . ?
C7 Rh1 C13 C41 82.1(5) . . . . ?
N43 Rh1 C13 C41 -75.1(5) . . . . ?
C12 Rh1 C13 C41 156.3(5) . . . . ?
C26 Rh1 C13 C41 -159.7(5) . . . . ?
C21 Rh1 C13 C41 117.7(5) . . . . ?
O2 Rh1 C13 C41 -14.7(4) . . . . ?
C18 Rh1 C13 C41 -122.8(5) . . . . ?
C28 Rh1 C13 C41 -35.9(5) . . . . ?
C15 C8 C14 N43 -172.1(3) . . . . ?
C30 C8 C14 N43 3.2(6) . . . . ?
C15 C8 C14 C6 -4.4(6) . . . . ?
C30 C8 C14 C6 170.8(4) . . . . ?
C28 N43 C14 C8 -65.8(6) . . . . ?
Rh1 N43 C14 C8 130.6(4) . . . . ?
C28 N43 C14 C6 126.0(4) . . . . ?
Rh1 N43 C14 C6 -37.6(5) . . . . ?
C33 C6 C14 C8 -9.8(6) . . . . ?
C20 C6 C14 C8 175.7(4) . . . . ?
C33 C6 C14 N43 158.6(4) . . . . ?
C20 C6 C14 N43 -15.9(5) . . . . ?
C33 N5 C15 O3 178.6(4) . . . . ?
C34 N5 C15 O3 -1.2(6) . . . . ?
C33 N5 C15 C8 -6.5(6) . . . . ?
C34 N5 C15 C8 173.7(4) . . . . ?
C14 C8 C15 O3 -172.6(4) . . . . ?
C30 C8 C15 O3 11.8(6) . . . . ?
C14 C8 C15 N5 12.5(6) . . . . ?
C30 C8 C15 N5 -163.1(4) . . . . ?
C17 C9 C16 C23 3.2(6) . . . . ?
C11 C9 C16 C23 178.9(4) . . . . ?
C16 C9 C17 C24 -3.3(6) . . . . ?
C11 C9 C17 C24 -179.4(4) . . . . ?
C21 C13 C18 C26 -2.9(5) . . . . ?
C41 C13 C18 C26 174.8(4) . . . . ?
Rh1 C13 C18 C26 57.0(3) . . . . ?
C21 C13 C18 C42 175.2(4) . . . . ?
C41 C13 C18 C42 -7.1(7) . . . . ?
Rh1 C13 C18 C42 -125.0(4) . . . . ?
C21 C13 C18 Rh1 -59.8(3) . . . . ?
C41 C13 C18 Rh1 117.8(5) . . . . ?
C7 Rh1 C18 C13 72.8(6) . . . . ?
N43 Rh1 C18 C13 -149.7(3) . . . . ?
C12 Rh1 C18 C13 80.4(3) . . . . ?
C26 Rh1 C18 C13 119.4(4) . . . . ?
C21 Rh1 C18 C13 36.8(3) . . . . ?
O2 Rh1 C18 C13 -84.3(3) . . . . ?
C28 Rh1 C18 C13 -116.8(3) . . . . ?
C7 Rh1 C18 C26 -46.6(6) . . . . ?
N43 Rh1 C18 C26 90.9(3) . . . . ?
C12 Rh1 C18 C26 -38.9(3) . . . . ?
C21 Rh1 C18 C26 -82.5(3) . . . . ?
C13 Rh1 C18 C26 -119.4(4) . . . . ?
O2 Rh1 C18 C26 156.3(2) . . . . ?
C28 Rh1 C18 C26 123.8(2) . . . . ?
C7 Rh1 C18 C42 -165.4(5) . . . . ?
N43 Rh1 C18 C42 -27.9(5) . . . . ?
C12 Rh1 C18 C42 -157.8(5) . . . . ?
C26 Rh1 C18 C42 -118.8(5) . . . . ?
C21 Rh1 C18 C42 158.6(5) . . . . ?
C13 Rh1 C18 C42 121.8(6) . . . . ?
O2 Rh1 C18 C42 37.5(5) . . . . ?
C28 Rh1 C18 C42 5.0(5) . . . . ?
C33 C6 C20 C31 -11.2(6) . . . . ?
C14 C6 C20 C31 163.2(4) . . . . ?
C33 C6 C20 C11 162.0(4) . . . . ?
C14 C6 C20 C11 -23.6(6) . . . . ?
C7 C11 C20 C31 -105.6(5) . . . . ?
C9 C11 C20 C31 72.1(5) . . . . ?
C7 C11 C20 C6 81.0(5) . . . . ?
C9 C11 C20 C6 -101.3(5) . . . . ?
C18 C13 C21 C12 1.0(5) . . . . ?
C41 C13 C21 C12 -176.8(4) . . . . ?
Rh1 C13 C21 C12 -61.6(3) . . . . ?
C18 C13 C21 C38 -173.7(4) . . . . ?
C41 C13 C21 C38 8.5(7) . . . . ?
Rh1 C13 C21 C38 123.7(5) . . . . ?
C18 C13 C21 Rh1 62.6(3) . . . . ?
C41 C13 C21 Rh1 -115.2(4) . . . . ?
C26 C12 C21 C13 1.3(5) . . . . ?
C40 C12 C21 C13 -174.1(4) . . . . ?
Rh1 C12 C21 C13 63.5(3) . . . . ?
C26 C12 C21 C38 176.1(4) . . . . ?
C40 C12 C21 C38 0.7(7) . . . . ?
Rh1 C12 C21 C38 -121.7(4) . . . . ?
C26 C12 C21 Rh1 -62.2(3) . . . . ?
C40 C12 C21 Rh1 122.4(4) . . . . ?
C7 Rh1 C21 C13 155.1(3) . . . . ?
N43 Rh1 C21 C13 -84.0(12) . . . . ?
C12 Rh1 C21 C13 -116.7(4) . . . . ?
C26 Rh1 C21 C13 -78.1(3) . . . . ?
O2 Rh1 C21 C13 63.2(3) . . . . ?
C18 Rh1 C21 C13 -35.7(2) . . . . ?
C28 Rh1 C21 C13 62.6(5) . . . . ?
C7 Rh1 C21 C12 -88.2(3) . . . . ?
N43 Rh1 C21 C12 32.7(12) . . . . ?
C26 Rh1 C21 C12 38.6(2) . . . . ?
C13 Rh1 C21 C12 116.7(4) . . . . ?
O2 Rh1 C21 C12 179.9(2) . . . . ?
C18 Rh1 C21 C12 81.0(3) . . . . ?
C28 Rh1 C21 C12 179.2(3) . . . . ?
C7 Rh1 C21 C38 31.7(5) . . . . ?
N43 Rh1 C21 C38 152.7(9) . . . . ?
C12 Rh1 C21 C38 120.0(6) . . . . ?
C26 Rh1 C21 C38 158.6(5) . . . . ?
C13 Rh1 C21 C38 -123.3(6) . . . . ?
O2 Rh1 C21 C38 -60.1(5) . . . . ?
C18 Rh1 C21 C38 -159.0(5) . . . . ?
C28 Rh1 C21 C38 -60.8(7) . . . . ?
C24 C19 C23 C16 -0.6(7) . . . . ?
C9 C16 C23 C19 -1.3(7) . . . . ?
C9 C17 C24 C19 1.5(6) . . . . ?
C23 C19 C24 C17 0.6(7) . . . . ?
C29 C10 C25 C39 4.1(6) . . . . ?
C7 C10 C25 C39 -179.4(4) . . . . ?
C13 C18 C26 C12 3.7(5) . . . . ?
C42 C18 C26 C12 -174.4(4) . . . . ?
Rh1 C18 C26 C12 62.2(3) . . . . ?
C13 C18 C26 C36 -178.1(4) . . . . ?
C42 C18 C26 C36 3.8(7) . . . . ?
Rh1 C18 C26 C36 -119.6(4) . . . . ?
C13 C18 C26 Rh1 -58.5(3) . . . . ?
C42 C18 C26 Rh1 123.4(4) . . . . ?
C21 C12 C26 C18 -3.1(5) . . . . ?
C40 C12 C26 C18 172.3(4) . . . . ?
Rh1 C12 C26 C18 -65.5(3) . . . . ?
C21 C12 C26 C36 178.7(4) . . . . ?
C40 C12 C26 C36 -5.9(7) . . . . ?
Rh1 C12 C26 C36 116.3(5) . . . . ?
C21 C12 C26 Rh1 62.4(3) . . . . ?
C40 C12 C26 Rh1 -122.2(4) . . . . ?
C7 Rh1 C26 C18 163.2(2) . . . . ?
N43 Rh1 C26 C18 -102.6(3) . . . . ?
C12 Rh1 C26 C18 116.6(4) . . . . ?
C21 Rh1 C26 C18 78.3(3) . . . . ?
C13 Rh1 C26 C18 35.8(3) . . . . ?
O2 Rh1 C26 C18 -40.5(4) . . . . ?
C28 Rh1 C26 C18 -81.9(3) . . . . ?
C7 Rh1 C26 C12 46.7(3) . . . . ?
N43 Rh1 C26 C12 140.8(3) . . . . ?
C21 Rh1 C26 C12 -38.3(3) . . . . ?
C13 Rh1 C26 C12 -80.8(3) . . . . ?
O2 Rh1 C26 C12 -157.0(2) . . . . ?
C18 Rh1 C26 C12 -116.6(4) . . . . ?
C28 Rh1 C26 C12 161.5(2) . . . . ?
C7 Rh1 C26 C36 -74.1(4) . . . . ?
N43 Rh1 C26 C36 20.0(4) . . . . ?
C12 Rh1 C26 C36 -120.8(5) . . . . ?
C21 Rh1 C26 C36 -159.1(5) . . . . ?
C13 Rh1 C26 C36 158.4(5) . . . . ?
O2 Rh1 C26 C36 82.2(5) . . . . ?
C18 Rh1 C26 C36 122.6(5) . . . . ?
C28 Rh1 C26 C36 40.7(5) . . . . ?
Rh1 O2 C28 N43 6.9(3) . . . . ?
Rh1 O2 C28 C27 -170.2(3) . . . . ?
C14 N43 C28 O2 -175.8(4) . . . . ?
Rh1 N43 C28 O2 -7.3(4) . . . . ?
C14 N43 C28 C27 1.2(7) . . . . ?
Rh1 N43 C28 C27 169.7(4) . . . . ?
C14 N43 C28 Rh1 -168.5(5) . . . . ?
C7 Rh1 C28 O2 -95.8(2) . . . . ?
N43 Rh1 C28 O2 172.2(4) . . . . ?
C12 Rh1 C28 O2 179.2(5) . . . . ?
C26 Rh1 C28 O2 130.6(3) . . . . ?
C21 Rh1 C28 O2 1.1(5) . . . . ?
C13 Rh1 C28 O2 44.7(3) . . . . ?
C18 Rh1 C28 O2 87.2(3) . . . . ?
C7 Rh1 C28 N43 91.9(3) . . . . ?
C12 Rh1 C28 N43 7.0(7) . . . . ?
C26 Rh1 C28 N43 -41.6(3) . . . . ?
C21 Rh1 C28 N43 -171.1(3) . . . . ?
C13 Rh1 C28 N43 -127.5(3) . . . . ?
O2 Rh1 C28 N43 -172.2(4) . . . . ?
C18 Rh1 C28 N43 -85.0(3) . . . . ?
C7 Rh1 C28 C27 -1(2) . . . . ?
N43 Rh1 C28 C27 -93(2) . . . . ?
C12 Rh1 C28 C27 -86(2) . . . . ?
C26 Rh1 C28 C27 -135(2) . . . . ?
C21 Rh1 C28 C27 96(2) . . . . ?
C13 Rh1 C28 C27 140(2) . . . . ?
O2 Rh1 C28 C27 95(2) . . . . ?
C18 Rh1 C28 C27 -178(2) . . . . ?
C25 C10 C29 C35 -2.0(6) . . . . ?
C7 C10 C29 C35 -178.6(4) . . . . ?
C6 C20 C31 C32 4.1(6) . . . . ?
C11 C20 C31 C32 -169.8(4) . . . . ?
C33 C22 C32 C31 -5.7(7) . . . . ?
C20 C31 C32 C22 4.4(7) . . . . ?
C15 N5 C33 C22 172.7(4) . . . . ?
C34 N5 C33 C22 -7.5(6) . . . . ?
C15 N5 C33 C6 -7.8(6) . . . . ?
C34 N5 C33 C6 172.0(4) . . . . ?
C32 C22 C33 N5 177.9(4) . . . . ?
C32 C22 C33 C6 -1.6(7) . . . . ?
C20 C6 C33 N5 -169.4(4) . . . . ?
C14 C6 C33 N5 15.8(6) . . . . ?
C20 C6 C33 C22 10.1(6) . . . . ?
C14 C6 C33 C22 -164.7(4) . . . . ?
C10 C29 C35 C37 -0.7(7) . . . . ?
C29 C35 C37 C39 1.4(7) . . . . ?
C35 C37 C39 C25 0.8(8) . . . . ?
C10 C25 C39 C37 -3.6(7) . . . . ?
